data_2202357
loop_
_publ_author_name
'Ejsmont, Krzysztof'
'Zaleski, Jacek'
'Sporzy\'nski, Andrzej'
'Lewandowski, Micha\/l'

_publ_section_title
;
 5-Formyl-2-furanboronic acid at 100K
;
_journal_issue 9
_journal_name_full 'Acta Crystallographica Section E'
_journal_page_first o1324
_journal_page_last o1326
_journal_paper_doi 10.1107/S1600536803017999
_journal_volume 59
_journal_year 2003
_chemical_formula_moiety 'C5 H5 B O4'
_chemical_formula_sum 'C5 H5 B O4'
_chemical_formula_weight 139.90
_chemical_name_systematic
;
 ?
;
_space_group_IT_number 14
_symmetry_cell_setting monoclinic
_symmetry_space_group_name_Hall '-P 2yn'
_symmetry_space_group_name_H-M 'P 1 21/n 1'
_atom_sites_solution_hydrogens difmap
_atom_sites_solution_primary direct
_atom_sites_solution_secondary difmap
_audit_creation_method SHELXL-97
_cell_angle_alpha 90.00
_cell_angle_beta 91.31(3)
_cell_angle_gamma 90.00
_cell_formula_units_Z 4
_cell_length_a 3.7550(8)
_cell_length_b 7.758(2)
_cell_length_c 20.694(4)
_cell_measurement_reflns_used 3391
_cell_measurement_temperature 100.0(2)
_cell_measurement_theta_max 25.48
_cell_measurement_theta_min 3.28
_cell_volume 602.7(2)
_computing_cell_refinement 'CrysAlisRED (Oxford Diffraction, 2002)'
_computing_data_collection 'CrysAlisCCD (Oxford Diffraction, 2002)'
_computing_data_reduction CrysAlisRED
_computing_molecular_graphics SHELXTL
_computing_publication_material SHELXL97
_computing_structure_refinement 'SHELXL97 (Sheldrick, 1997)'
_computing_structure_solution 'SHELXTL (Sheldrick, 1990)'
_diffrn_ambient_temperature 100.0(2)
_diffrn_detector_area_resol_mean '1024 x 1024 with blocks 2 x 2'
_diffrn_measured_fraction_theta_full 0.994
_diffrn_measured_fraction_theta_max 0.994
_diffrn_measurement_device_type Xcalibur
_diffrn_measurement_method '\w scans'
_diffrn_radiation_monochromator graphite
_diffrn_radiation_source 'fine-focus sealed tube'
_diffrn_radiation_type MoK\a
_diffrn_radiation_wavelength 0.71073
_diffrn_reflns_av_R_equivalents 0.0889
_diffrn_reflns_av_sigmaI/netI 0.0613
_diffrn_reflns_limit_h_max 3
_diffrn_reflns_limit_h_min -4
_diffrn_reflns_limit_k_max 9
_diffrn_reflns_limit_k_min -9
_diffrn_reflns_limit_l_max 25
_diffrn_reflns_limit_l_min -25
_diffrn_reflns_number 3391
_diffrn_reflns_theta_full 25.48
_diffrn_reflns_theta_max 25.48
_diffrn_reflns_theta_min 3.28
_diffrn_standards_decay_% 0
_diffrn_standards_interval_count 0
_diffrn_standards_interval_time 0
_diffrn_standards_number 0
_exptl_absorpt_coefficient_mu 0.131
_exptl_absorpt_correction_type none
_exptl_crystal_colour colourless
_exptl_crystal_density_diffrn 1.542
_exptl_crystal_density_method 'not measured'
_exptl_crystal_description cube
_exptl_crystal_F_000 288
_exptl_crystal_size_max 0.20
_exptl_crystal_size_mid 0.18
_exptl_crystal_size_min 0.16
_refine_diff_density_max 0.162
_refine_diff_density_min -0.207
_refine_ls_extinction_method none
_refine_ls_goodness_of_fit_ref 0.945
_refine_ls_hydrogen_treatment refall
_refine_ls_matrix_type full
_refine_ls_number_parameters 111
_refine_ls_number_reflns 1126
_refine_ls_number_restraints 0
_refine_ls_restrained_S_all 0.945
_refine_ls_R_factor_all 0.0673
_refine_ls_R_factor_gt 0.0474
_refine_ls_shift/su_max 0.000
_refine_ls_shift/su_mean 0.000
_refine_ls_structure_factor_coef Fsqd
_refine_ls_weighting_details 'calc w = 1/[\s^2^(Fo^2^)+(0.0811P)^2^] where P = (Fo^2^+2Fc^2^)/3'
_refine_ls_weighting_scheme calc
_refine_ls_wR_factor_gt 0.1197
_refine_ls_wR_factor_ref 0.1324
_reflns_number_gt 764
_reflns_number_total 1126
_reflns_threshold_expression I>2\s(I)
_cod_data_source_file bt6327.cif
_cod_data_source_block I
_cod_original_sg_symbol_H-M 'P 21/n'
_cod_database_code 2202357
_cod_database_fobs_code 2202357

loop_
_symmetry_equiv_pos_as_xyz
'x, y, z'
'-x+1/2, y+1/2, -z+1/2'
'-x, -y, -z'
'x-1/2, -y-1/2, z-1/2'

loop_
_atom_site_label
_atom_site_fract_x
_atom_site_fract_y
_atom_site_fract_z
_atom_site_U_iso_or_equiv
_atom_site_adp_type
_atom_site_calc_flag
_atom_site_refinement_flags
_atom_site_occupancy
_atom_site_disorder_assembly
_atom_site_disorder_group
_atom_site_type_symbol
O1 0.4972(4) 0.36605(18) 0.16766(6) 0.0377(5) Uani d . 1 . . O
C2 0.3680(6) 0.3652(3) 0.10461(10) 0.0370(6) Uani d . 1 . . C
C3 0.2287(6) 0.5230(3) 0.09057(11) 0.0435(6) Uani d . 1 . . C
C4 0.2760(6) 0.6270(3) 0.14538(11) 0.0439(6) Uani d . 1 . . C
C5 0.4390(6) 0.5284(3) 0.19130(10) 0.0368(5) Uani d . 1 . . C
B6 0.4052(7) 0.2001(3) 0.06251(12) 0.0404(6) Uani d . 1 . . B
O7 0.2772(5) 0.2141(2) 0.00177(7) 0.0545(6) Uani d . 1 . . O
O8 0.5605(5) 0.0522(2) 0.08392(8) 0.0516(6) Uani d . 1 . . O
C9 0.5554(6) 0.5719(3) 0.25553(11) 0.0442(6) Uani d . 1 . . C
O10 0.7116(5) 0.4754(2) 0.29327(7) 0.0550(5) Uani d . 1 . . O
H9 0.502(6) 0.697(4) 0.2692(11) 0.058(7) Uiso d . 1 . . H
H3 0.128(5) 0.556(3) 0.0477(11) 0.046(6) Uiso d . 1 . . H
H4 0.209(7) 0.745(4) 0.1508(13) 0.070(8) Uiso d . 1 . . H
H7 0.325(9) 0.114(5) -0.0258(16) 0.094(11) Uiso d . 1 . . H
H8 0.617(7) 0.048(4) 0.1224(14) 0.065(8) Uiso d . 1 . . H

loop_
_atom_site_aniso_label
_atom_site_aniso_U_11
_atom_site_aniso_U_22
_atom_site_aniso_U_33
_atom_site_aniso_U_12
_atom_site_aniso_U_13
_atom_site_aniso_U_23
O1 0.0528(9) 0.0329(8) 0.0270(8) 0.0032(7) -0.0068(6) -0.0006(6)
C2 0.0429(12) 0.0398(12) 0.0280(11) -0.0003(10) -0.0049(9) -0.0004(9)
C3 0.0530(14) 0.0414(13) 0.0357(13) 0.0039(11) -0.0082(10) 0.0020(10)
C4 0.0522(14) 0.0354(12) 0.0439(13) 0.0038(11) -0.0056(11) 0.0002(10)
C5 0.0446(12) 0.0320(12) 0.0338(12) -0.0012(9) -0.0002(9) -0.0044(9)
B6 0.0509(15) 0.0411(14) 0.0289(13) 0.0032(12) -0.0022(10) 0.0002(10)
O7 0.0849(13) 0.0459(10) 0.0319(9) 0.0161(9) -0.0150(8) -0.0052(7)
O8 0.0854(13) 0.0411(10) 0.0276(9) 0.0128(9) -0.0132(8) -0.0028(7)
C9 0.0568(15) 0.0404(13) 0.0353(13) -0.0046(11) -0.0015(11) -0.0054(10)
O10 0.0816(13) 0.0501(11) 0.0326(9) -0.0018(9) -0.0123(8) 0.0002(7)

loop_
_atom_type_symbol
_atom_type_description
_atom_type_scat_dispersion_real
_atom_type_scat_dispersion_imag
_atom_type_scat_source
C C 0.0033 0.0016 'International Tables Vol C Tables 4.2.6.8 and 6.1.1.4'
H H 0.0000 0.0000 'International Tables Vol C Tables 4.2.6.8 and 6.1.1.4'
B B 0.0013 0.0007 'International Tables Vol C Tables 4.2.6.8 and 6.1.1.4'
O O 0.0106 0.0060 'International Tables Vol C Tables 4.2.6.8 and 6.1.1.4'

loop_
_geom_angle_atom_site_label_1
_geom_angle_atom_site_label_2
_geom_angle_atom_site_label_3
_geom_angle
_geom_angle_publ_flag
C5 O1 C2 106.6(2) y
C3 C2 O1 108.8(2) y
C3 C2 B6 131.3(2) y
O1 C2 B6 119.9(2) y
C2 C3 C4 107.7(2) y
C2 C3 H3 124.0(14) ?
C4 C3 H3 128.2(14) ?
C5 C4 C3 106.8(2) y
C5 C4 H4 125.0(16) ?
C3 C4 H4 128.1(17) ?
C4 C5 O1 110.0(2) y
C4 C5 C9 130.0(2) y
O1 C5 C9 120.0(2) y
O7 B6 O8 121.1(2) y
O7 B6 C2 115.1(2) y
O8 B6 C2 123.8(2) y
B6 O7 H7 114.5(19) ?
B6 O8 H8 116.8(19) ?
O10 C9 C5 125.6(2) y
O10 C9 H9 119.5(14) ?
C5 C9 H9 114.9(14) ?

loop_
_geom_bond_atom_site_label_1
_geom_bond_atom_site_label_2
_geom_bond_site_symmetry_2
_geom_bond_distance
_geom_bond_publ_flag
O1 C5 . 1.371(2) y
O1 C2 . 1.382(2) y
C2 C3 . 1.360(3) y
C2 B6 . 1.557(3) y
C3 C4 . 1.400(3) y
C3 H3 . 0.99(2) ?
C4 C5 . 1.355(3) y
C4 H4 . 0.95(3) ?
C5 C9 . 1.430(3) y
B6 O7 . 1.340(3) y
B6 O8 . 1.357(3) y
O7 H7 . 0.98(4) ?
O8 H8 . 0.82(3) ?
C9 O10 . 1.222(3) y
C9 H9 . 1.03(3) ?

loop_
_geom_hbond_atom_site_label_D
_geom_hbond_atom_site_label_H
_geom_hbond_atom_site_label_A
_geom_hbond_site_symmetry_A
_geom_hbond_distance_DH
_geom_hbond_distance_HA
_geom_hbond_distance_DA
_geom_hbond_angle_DHA
O7 H7 O8 3_655 0.98(4) 1.82(4) 2.799(2) 173(3)
O8 H8 O10 2_645 0.82(3) 1.93(3) 2.729(2) 164(3)
C3 H3 O7 3_565 0.99(2) 2.55(2) 3.355(3) 139(2)

loop_
_geom_torsion_atom_site_label_1
_geom_torsion_atom_site_label_2
_geom_torsion_atom_site_label_3
_geom_torsion_atom_site_label_4
_geom_torsion
_geom_torsion_publ_flag
C5 O1 C2 C3 -1.0(2) ?
C5 O1 C2 B6 177.8(2) y
O1 C2 C3 C4 1.0(3) ?
B6 C2 C3 C4 -177.6(2) y
C2 C3 C4 C5 -0.7(3) ?
C3 C4 C5 O1 0.1(3) ?
C3 C4 C5 C9 178.4(2) ?
C2 O1 C5 C4 0.5(2) ?
C2 O1 C5 C9 -178.0(2) ?
C3 C2 B6 O7 -0.3(4) ?
O1 C2 B6 O7 -178.8(2) y
C3 C2 B6 O8 178.4(2) y
O1 C2 B6 O8 -0.1(4) ?
C4 C5 C9 O10 -177.5(2) ?
O1 C5 C9 O10 0.7(4) ?

loop_
_cod_related_entry_id
_cod_related_entry_database
_cod_related_entry_code
1 ChemSpider 2016107
